data_7237789
loop_
_publ_author_name
'Pajuelo-Corral, Oier'
'Rodr\'iguez-Di\'eguez, Antonio'
'Beobide, Garikoitz'
'P\'erez-Y\'a\~nez, Sonia'
'Garc\'ia, Jose A.'
'San Sebastian, Eider'
'Seco, Jose M.'
'Cepeda, Javier'

_publ_section_title
;
 Alkaline-earth and aminonicotinate based coordination polymers with
 combined fluorescence/long-lasting phosphorescence and metal ion sensing
 response
;
_journal_issue 23
_journal_name_full 'Journal of Materials Chemistry C'
_journal_page_first 6997
_journal_paper_doi 10.1039/C9TC01300H
_journal_volume 7
_journal_year 2019
_chemical_formula_moiety 'C15 H17 N5 O5 Sr'
_chemical_formula_sum 'C15 H17 N5 O5 Sr'
_chemical_formula_weight 434.95
_chemical_name_systematic
Poly[(mu-2-aminopyridine-3-carboxylato-kO:kO')(mu3-2-aminopyridine-3-carboxylato-kO:k2O,O':kN)(mu-dimethylformamide)strontium(II)]
_space_group_crystal_system monoclinic
_space_group_IT_number 14
_space_group_name_Hall '-P 2ybc'
_space_group_name_H-M_alt 'P 1 21/c 1'
_atom_sites_solution_hydrogens geom
_atom_sites_solution_primary direct
_atom_sites_solution_secondary difmap
_audit_creation_method SHELXL-2016/6
_audit_update_record
;
2019-03-06 deposited with the CCDC.	2019-05-03 downloaded from the CCDC.
;
_cell_angle_alpha 90
_cell_angle_beta 91.721(3)
_cell_angle_gamma 90
_cell_formula_units_Z 4
_cell_length_a 17.3290(6)
_cell_length_b 11.7690(7)
_cell_length_c 8.4270(13)
_cell_measurement_reflns_used 24394
_cell_measurement_temperature 100(2)
_cell_measurement_theta_max 27.134
_cell_measurement_theta_min 2.352
_cell_volume 1717.9(3)
_computing_cell_refinement 'Bruker SAINT'
_computing_data_collection 'Bruker APEX2'
_computing_data_reduction 'Bruker SAINT'
_computing_molecular_graphics 'Bruker SHELXTL'
_computing_publication_material 'Bruker SHELXTL'
_computing_structure_refinement 'SHELXL-2014 (Sheldrick, 2014)'
_computing_structure_solution 'SHELXS-97 (Sheldrick 2008)'
_diffrn_ambient_temperature 100(2)
_diffrn_measured_fraction_theta_full 0.999
_diffrn_measured_fraction_theta_max 0.999
_diffrn_measurement_device_type 'Bruker Venture'
_diffrn_measurement_method \w
_diffrn_radiation_monochromator graphite
_diffrn_radiation_source 'fine-focus sealed tube'
_diffrn_radiation_type MoK\a
_diffrn_radiation_wavelength 0.71073
_diffrn_reflns_av_R_equivalents 0.1195
_diffrn_reflns_av_unetI/netI 0.0716
_diffrn_reflns_Laue_measured_fraction_full 0.999
_diffrn_reflns_Laue_measured_fraction_max 0.999
_diffrn_reflns_limit_h_max 22
_diffrn_reflns_limit_h_min -22
_diffrn_reflns_limit_k_max 15
_diffrn_reflns_limit_k_min -12
_diffrn_reflns_limit_l_max 10
_diffrn_reflns_limit_l_min -10
_diffrn_reflns_number 24394
_diffrn_reflns_point_group_measured_fraction_full 0.999
_diffrn_reflns_point_group_measured_fraction_max 0.999
_diffrn_reflns_theta_full 25.242
_diffrn_reflns_theta_max 27.134
_diffrn_reflns_theta_min 2.352
_exptl_absorpt_coefficient_mu 3.177
_exptl_absorpt_correction_T_max 0.991
_exptl_absorpt_correction_T_min 0.914
_exptl_absorpt_correction_type numerical
_exptl_absorpt_process_details
;
SADABS, Program for Empirical Adsorption Correction, 
Institute for Inorganic Chemistry, University of Gottingen: Germany, 
1996Version 1.171.35.15 (release 03-08-2011 CrysAlis171 .NET)
;
_exptl_crystal_colour colourless
_exptl_crystal_density_diffrn 1.682
_exptl_crystal_density_method none
_exptl_crystal_description needle
_exptl_crystal_F_000 880
_exptl_crystal_preparation Luminescent
_exptl_crystal_recrystallization_method 'Re-crystallisation from solvent: dimethylformamide and water'
_exptl_crystal_size_max 0.30
_exptl_crystal_size_mid 0.06
_exptl_crystal_size_min 0.05
_refine_diff_density_max 1.463
_refine_diff_density_min -1.096
_refine_diff_density_rms 0.132
_refine_ls_extinction_method none
_refine_ls_goodness_of_fit_ref 1.062
_refine_ls_hydrogen_treatment constr
_refine_ls_matrix_type full
_refine_ls_number_parameters 237
_refine_ls_number_reflns 3805
_refine_ls_number_restraints 0
_refine_ls_restrained_S_all 1.062
_refine_ls_R_factor_all 0.0636
_refine_ls_R_factor_gt 0.0458
_refine_ls_shift/su_max 0.000
_refine_ls_shift/su_mean 0.000
_refine_ls_structure_factor_coef Fsqd
_refine_ls_weighting_details 'w=1/[\s^2^(Fo^2^)+(0.0455P)^2^+2.5216P] where P=(Fo^2^+2Fc^2^)/3'
_refine_ls_weighting_scheme calc
_refine_ls_wR_factor_gt 0.1033
_refine_ls_wR_factor_ref 0.1119
_reflns_Friedel_coverage 0.000
_reflns_number_gt 3069
_reflns_number_total 3805
_reflns_threshold_expression 'I > 2\s(I)'
_cod_data_source_file c9tc01300h2.cif
_cod_data_source_block Compound1
_cod_original_sg_symbol_H-M 'P 21/c'
_cod_database_code 7237789
_shelx_shelxl_version_number 2016/6
_shelx_space_group_comment
;
The symmetry employed for this shelxl refinement is uniquely defined
by the following loop, which should always be used as a source of
symmetry information in preference to the above space-group names.
They are only intended as comments.
;
_shelxl_version_number 2014-3

loop_
_space_group_symop_operation_xyz
'x, y, z'
'-x, y+1/2, -z+1/2'
'-x, -y, -z'
'x, -y-1/2, z-1/2'

loop_
_atom_site_label
_atom_site_type_symbol
_atom_site_fract_x
_atom_site_fract_y
_atom_site_fract_z
_atom_site_U_iso_or_equiv
_atom_site_adp_type
_atom_site_occupancy
_atom_site_site_symmetry_order
_atom_site_calc_flag
_atom_site_refinement_flags_posn
_atom_site_refinement_flags_adp
Sr1 Sr 0.31078(2) 0.23318(3) 0.87912(4) 0.00753(11) Uani 1 1 d . .
O1A O 0.39705(15) 0.2234(2) 1.1310(3) 0.0105(5) Uani 1 1 d . .
O2A O 0.42036(16) 0.1120(2) 1.3384(3) 0.0135(6) Uani 1 1 d . .
O2B O 0.20477(16) 0.3827(2) 0.4922(3) 0.0167(6) Uani 1 1 d . .
O1C O 0.27103(16) 0.3767(2) 1.1059(3) 0.0148(6) Uani 1 1 d . .
O1B O 0.20578(17) 0.3468(3) 0.7519(3) 0.0200(6) Uani 1 1 d . .
N21B N 0.0747(2) 0.4034(3) 0.9014(4) 0.0190(8) Uani 1 1 d . .
H21A H 0.0441 0.4052 0.9798 0.023 Uiso 1 1 calc R U
H21B H 0.1104 0.3527 0.8984 0.023 Uiso 1 1 calc R U
C2A C 0.5588(2) 0.0225(3) 1.1938(4) 0.0102(7) Uani 1 1 d . .
N1A N 0.62325(19) -0.0125(3) 1.1193(4) 0.0127(7) Uani 1 1 d . .
N3C N 0.2276(2) 0.5559(3) 1.0540(4) 0.0218(8) Uani 1 1 d . .
N1B N 0.0092(2) 0.5571(3) 0.7977(4) 0.0188(7) Uani 1 1 d . .
N21A N 0.5386(2) -0.0366(3) 1.3219(4) 0.0161(7) Uani 1 1 d . .
H21C H 0.5659 -0.0937 1.3535 0.019 Uiso 1 1 calc R U
H21D H 0.4983 -0.0174 1.3726 0.019 Uiso 1 1 calc R U
C6A C 0.6467(2) 0.0495(3) 0.9952(5) 0.0158(8) Uani 1 1 d . .
H6A H 0.6911 0.0263 0.9452 0.019 Uiso 1 1 calc R U
C3A C 0.5143(2) 0.1178(3) 1.1365(4) 0.0107(7) Uani 1 1 d . .
C31B C 0.1794(2) 0.3965(3) 0.6289(4) 0.0125(8) Uani 1 1 d . .
C31A C 0.4396(2) 0.1517(3) 1.2076(4) 0.0087(7) Uani 1 1 d . .
C4B C 0.1001(2) 0.5611(3) 0.5326(5) 0.0162(8) Uani 1 1 d . .
H4B H 0.1302 0.5628 0.4431 0.019 Uiso 1 1 calc R U
C4A C 0.5416(2) 0.1779(3) 1.0103(4) 0.0129(8) Uani 1 1 d . .
H4A H 0.5145 0.2412 0.9731 0.016 Uiso 1 1 calc R U
C3B C 0.1149(2) 0.4798(3) 0.6490(4) 0.0124(8) Uani 1 1 d . .
C5A C 0.6092(2) 0.1455(3) 0.9371(5) 0.0165(8) Uani 1 1 d . .
H5A H 0.6284 0.1866 0.8527 0.020 Uiso 1 1 calc R U
C5B C 0.0410(2) 0.6402(3) 0.5477(5) 0.0186(9) Uani 1 1 d . .
H5B H 0.0310 0.6950 0.4702 0.022 Uiso 1 1 calc R U
C6B C -0.0021(2) 0.6340(3) 0.6821(5) 0.0206(9) Uani 1 1 d . .
H6B H -0.0416 0.6866 0.6934 0.025 Uiso 1 1 calc R U
C2B C 0.0669(2) 0.4804(3) 0.7831(5) 0.0136(8) Uani 1 1 d . .
C2C C 0.2253(3) 0.4560(4) 1.1254(5) 0.0186(9) Uani 1 1 d . .
H2C H 0.1860 0.4443 1.1964 0.022 Uiso 1 1 calc R U
C5C C 0.2866(3) 0.5817(4) 0.9389(6) 0.0330(12) Uani 1 1 d . .
H5C1 H 0.3216 0.5187 0.9322 0.049 Uiso 1 1 calc R U
H5C2 H 0.3146 0.6484 0.9722 0.049 Uiso 1 1 calc R U
H5C3 H 0.2623 0.5950 0.8367 0.049 Uiso 1 1 calc R U
C4C C 0.1678(3) 0.6409(4) 1.0795(7) 0.0403(14) Uani 1 1 d . .
H4C1 H 0.1291 0.6094 1.1458 0.060 Uiso 1 1 calc R U
H4C2 H 0.1446 0.6627 0.9792 0.060 Uiso 1 1 calc R U
H4C3 H 0.1905 0.7064 1.1304 0.060 Uiso 1 1 calc R U

loop_
_atom_site_aniso_label
_atom_site_aniso_U_11
_atom_site_aniso_U_22
_atom_site_aniso_U_33
_atom_site_aniso_U_23
_atom_site_aniso_U_13
_atom_site_aniso_U_12
Sr1 0.00539(17) 0.01110(17) 0.00611(17) 0.00064(13) 0.00020(11) 0.00034(13)
O1A 0.0070(13) 0.0144(13) 0.0101(12) 0.0001(10) 0.0004(10) 0.0022(10)
O2A 0.0140(14) 0.0158(13) 0.0109(13) 0.0029(10) 0.0023(11) 0.0037(11)
O2B 0.0114(15) 0.0218(15) 0.0170(15) -0.0019(11) 0.0050(11) 0.0025(11)
O1C 0.0160(15) 0.0170(14) 0.0113(13) -0.0022(11) -0.0020(11) 0.0045(11)
O1B 0.0143(15) 0.0310(16) 0.0146(14) -0.0004(12) -0.0020(12) 0.0116(12)
N21B 0.0171(19) 0.0241(18) 0.0164(17) 0.0041(14) 0.0083(14) 0.0078(14)
C2A 0.0063(18) 0.0128(17) 0.0113(18) -0.0037(14) -0.0032(14) 0.0005(13)
N1A 0.0085(16) 0.0143(16) 0.0152(16) -0.0024(12) -0.0019(13) 0.0024(12)
N3C 0.021(2) 0.0178(17) 0.0259(19) -0.0041(15) -0.0035(16) 0.0100(15)
N1B 0.0137(18) 0.0237(18) 0.0191(18) -0.0018(14) 0.0028(14) 0.0063(14)
N21A 0.0144(18) 0.0205(18) 0.0136(16) 0.0054(13) 0.0044(14) 0.0100(13)
C6A 0.012(2) 0.0173(19) 0.018(2) -0.0010(15) 0.0043(16) 0.0001(15)
C3A 0.0080(18) 0.0145(18) 0.0094(18) -0.0045(14) -0.0036(14) 0.0024(14)
C31B 0.0070(19) 0.0146(18) 0.0158(19) -0.0011(15) -0.0006(15) -0.0005(14)
C31A 0.0075(18) 0.0086(16) 0.0099(18) -0.0018(13) -0.0028(14) -0.0010(13)
C4B 0.011(2) 0.021(2) 0.016(2) 0.0001(16) -0.0002(16) -0.0020(15)
C4A 0.0105(19) 0.0137(19) 0.0146(19) 0.0010(14) -0.0009(15) 0.0017(14)
C3B 0.0070(18) 0.0162(18) 0.0138(19) -0.0044(15) -0.0030(15) 0.0008(14)
C5A 0.013(2) 0.0177(19) 0.020(2) 0.0022(16) 0.0065(16) 0.0005(15)
C5B 0.017(2) 0.0157(19) 0.023(2) 0.0069(16) -0.0020(17) 0.0023(16)
C6B 0.014(2) 0.020(2) 0.028(2) -0.0008(17) -0.0014(18) 0.0063(16)
C2B 0.0106(19) 0.0173(19) 0.0129(19) -0.0060(15) 0.0011(15) -0.0002(14)
C2C 0.016(2) 0.027(2) 0.0125(19) -0.0030(16) -0.0024(16) 0.0074(17)
C5C 0.026(3) 0.017(2) 0.056(3) 0.007(2) 0.003(2) -0.0021(18)
C4C 0.039(3) 0.028(3) 0.053(3) -0.008(2) -0.009(3) 0.022(2)

loop_
_atom_type_symbol
_atom_type_description
_atom_type_scat_dispersion_real
_atom_type_scat_dispersion_imag
_atom_type_scat_source
C C 0.0033 0.0016 'International Tables Vol C Tables 4.2.6.8 and 6.1.1.4'
H H 0.0000 0.0000 'International Tables Vol C Tables 4.2.6.8 and 6.1.1.4'
N N 0.0061 0.0033 'International Tables Vol C Tables 4.2.6.8 and 6.1.1.4'
O O 0.0106 0.0060 'International Tables Vol C Tables 4.2.6.8 and 6.1.1.4'
Sr Sr -1.5307 3.2498 'International Tables Vol C Tables 4.2.6.8 and 6.1.1.4'

loop_
_geom_angle_atom_site_label_1
_geom_angle_atom_site_label_2
_geom_angle_atom_site_label_3
_geom_angle
_geom_angle_site_symmetry_1
_geom_angle_site_symmetry_3
O1B Sr1 O2B 85.45(10) . 4_566
O1B Sr1 O1A 141.81(9) . .
O2B Sr1 O1A 94.42(9) 4_566 .
O1B Sr1 O1A 88.79(9) . 4_565
O2B Sr1 O1A 147.40(8) 4_566 4_565
O1A Sr1 O1A 109.43(9) . 4_565
O1B Sr1 O1C 76.42(9) . .
O2B Sr1 O1C 82.14(9) 4_566 .
O1A Sr1 O1C 65.80(8) . .
O1A Sr1 O1C 127.46(8) 4_565 .
O1B Sr1 O2A 95.31(10) . 4_565
O2B Sr1 O2A 163.36(8) 4_566 4_565
O1A Sr1 O2A 74.73(8) . 4_565
O1A Sr1 O2A 49.17(8) 4_565 4_565
O1C Sr1 O2A 81.90(8) . 4_565
O1B Sr1 O1C 74.04(9) . 4_565
O2B Sr1 O1C 83.84(9) 4_566 4_565
O1A Sr1 O1C 144.02(8) . 4_565
O1A Sr1 O1C 63.76(8) 4_565 4_565
O1C Sr1 O1C 148.12(11) . 4_565
O2A Sr1 O1C 112.39(8) 4_565 4_565
O1B Sr1 N1A 141.91(10) . 3_657
O2B Sr1 N1A 78.44(9) 4_566 3_657
O1A Sr1 N1A 74.33(9) . 3_657
O1A Sr1 N1A 86.76(9) 4_565 3_657
O1C Sr1 N1A 133.76(9) . 3_657
O2A Sr1 N1A 109.76(9) 4_565 3_657
O1C Sr1 N1A 70.10(9) 4_565 3_657
O1B Sr1 C31A 95.45(10) . 4_565
O2B Sr1 C31A 172.11(9) 4_566 4_565
O1A Sr1 C31A 89.72(9) . 4_565
O1A Sr1 C31A 25.11(9) 4_565 4_565
O1C Sr1 C31A 105.71(9) . 4_565
O2A Sr1 C31A 24.44(9) 4_565 4_565
O1C Sr1 C31A 88.86(9) 4_565 4_565
N1A Sr1 C31A 96.27(9) 3_657 4_565
O1B Sr1 C2C 77.32(10) . 4_565
O2B Sr1 C2C 64.57(9) 4_566 4_565
O1A Sr1 C2C 136.45(9) . 4_565
O1A Sr1 C2C 82.86(9) 4_565 4_565
O1C Sr1 C2C 138.77(10) . 4_565
O2A Sr1 C2C 131.84(9) 4_565 4_565
O1C Sr1 C2C 19.59(9) 4_565 4_565
N1A Sr1 C2C 64.59(10) 3_657 4_565
C31A Sr1 C2C 107.93(10) 4_565 4_565
O1B Sr1 Sr1 111.01(6) . 4_566
O2B Sr1 Sr1 69.49(6) 4_566 4_566
O1A Sr1 Sr1 36.56(6) . 4_566
O1A Sr1 Sr1 141.50(6) 4_565 4_566
O1C Sr1 Sr1 38.42(6) . 4_566
O2A Sr1 Sr1 94.91(6) 4_565 4_566
O1C Sr1 Sr1 151.94(6) 4_565 4_566
N1A Sr1 Sr1 95.34(7) 3_657 4_566
C31A Sr1 Sr1 117.19(7) 4_565 4_566
C2C Sr1 Sr1 132.46(7) 4_565 4_566
O1B Sr1 Sr1 62.64(6) . 4_565
O2B Sr1 Sr1 116.91(7) 4_566 4_565
O1A Sr1 Sr1 144.26(6) . 4_565
O1A Sr1 Sr1 35.06(6) 4_565 4_565
O1C Sr1 Sr1 131.64(6) . 4_565
O2A Sr1 Sr1 77.66(6) 4_565 4_565
O1C Sr1 Sr1 37.51(5) 4_565 4_565
N1A Sr1 Sr1 94.49(7) 3_657 4_565
C31A Sr1 Sr1 57.25(7) 4_565 4_565
C2C Sr1 Sr1 56.47(7) 4_565 4_565
Sr1 Sr1 Sr1 169.263(17) 4_566 4_565
C31A O1A Sr1 139.4(2) . .
C31A O1A Sr1 93.4(2) . 4_566
Sr1 O1A Sr1 108.38(9) . 4_566
C31A O2A Sr1 93.9(2) . 4_566
C31B O2B Sr1 134.6(2) . 4_565
C2C O1C Sr1 139.1(3) . .
C2C O1C Sr1 113.2(2) . 4_566
Sr1 O1C Sr1 104.07(9) . 4_566
C31B O1B Sr1 148.0(2) . .
C2B N21B H21A 120.0 . .
C2B N21B H21B 120.0 . .
H21A N21B H21B 120.0 . .
N21A C2A N1A 116.9(3) . .
N21A C2A C3A 121.7(3) . .
N1A C2A C3A 121.4(3) . .
C6A N1A C2A 117.6(3) . .
C6A N1A Sr1 111.6(2) . 3_657
C2A N1A Sr1 127.7(2) . 3_657
C2C N3C C4C 120.7(4) . .
C2C N3C C5C 121.2(4) . .
C4C N3C C5C 118.0(4) . .
C6B N1B C2B 118.5(3) . .
C2A N21A H21C 120.0 . .
C2A N21A H21D 120.0 . .
H21C N21A H21D 120.0 . .
N1A C6A C5A 124.6(4) . .
N1A C6A H6A 117.7 . .
C5A C6A H6A 117.7 . .
C4A C3A C2A 117.9(3) . .
C4A C3A C31A 119.7(3) . .
C2A C3A C31A 122.4(3) . .
O2B C31B O1B 124.3(3) . .
O2B C31B C3B 118.1(3) . .
O1B C31B C3B 117.6(3) . .
O2A C31A O1A 121.6(3) . .
O2A C31A C3A 120.7(3) . .
O1A C31A C3A 117.7(3) . .
O2A C31A Sr1 61.63(19) . 4_566
O1A C31A Sr1 61.50(18) . 4_566
C3A C31A Sr1 166.6(2) . 4_566
C3B C4B C5B 121.1(4) . .
C3B C4B H4B 119.4 . .
C5B C4B H4B 119.4 . .
C3A C4A C5A 121.1(4) . .
C3A C4A H4A 119.5 . .
C5A C4A H4A 119.5 . .
C4B C3B C2B 117.3(4) . .
C4B C3B C31B 119.5(3) . .
C2B C3B C31B 123.2(3) . .
C6A C5A C4A 117.2(4) . .
C6A C5A H5A 121.4 . .
C4A C5A H5A 121.4 . .
C6B C5B C4B 117.2(4) . .
C6B C5B H5B 121.4 . .
C4B C5B H5B 121.4 . .
N1B C6B C5B 124.3(4) . .
N1B C6B H6B 117.9 . .
C5B C6B H6B 117.9 . .
N21B C2B N1B 116.0(3) . .
N21B C2B C3B 122.3(3) . .
N1B C2B C3B 121.7(4) . .
O1C C2C N3C 125.5(4) . .
O1C C2C Sr1 47.2(2) . 4_566
N3C C2C Sr1 148.3(3) . 4_566
O1C C2C H2C 117.2 . .
N3C C2C H2C 117.2 . .
Sr1 C2C H2C 79.2 4_566 .
N3C C5C H5C1 109.5 . .
N3C C5C H5C2 109.5 . .
H5C1 C5C H5C2 109.5 . .
N3C C5C H5C3 109.5 . .
H5C1 C5C H5C3 109.5 . .
H5C2 C5C H5C3 109.5 . .
N3C C4C H4C1 109.5 . .
N3C C4C H4C2 109.5 . .
H4C1 C4C H4C2 109.5 . .
N3C C4C H4C3 109.5 . .
H4C1 C4C H4C3 109.5 . .
H4C2 C4C H4C3 109.5 . .

loop_
_geom_bond_atom_site_label_1
_geom_bond_atom_site_label_2
_geom_bond_distance
_geom_bond_site_symmetry_2
Sr1 O1B 2.476(3) .
Sr1 O2B 2.499(3) 4_566
Sr1 O1A 2.562(3) .
Sr1 O1A 2.656(3) 4_565
Sr1 O1C 2.657(3) .
Sr1 O2A 2.661(3) 4_565
Sr1 O1C 2.711(3) 4_565
Sr1 N1A 2.837(3) 3_657
Sr1 C31A 3.017(4) 4_565
Sr1 C2C 3.396(4) 4_565
Sr1 Sr1 4.2321(6) 4_566
Sr1 Sr1 4.2321(7) 4_565
O1A C31A 1.283(4) .
O1A Sr1 2.656(3) 4_566
O2A C31A 1.252(4) .
O2A Sr1 2.661(3) 4_566
O2B C31B 1.256(4) .
O2B Sr1 2.499(3) 4_565
O1C C2C 1.239(5) .
O1C Sr1 2.711(3) 4_566
O1B C31B 1.264(5) .
N21B C2B 1.350(5) .
N21B H21A 0.8600 .
N21B H21B 0.8600 .
C2A N21A 1.339(5) .
C2A N1A 1.361(5) .
C2A C3A 1.436(5) .
N1A C6A 1.348(5) .
N1A Sr1 2.837(3) 3_657
N3C C2C 1.322(6) .
N3C C4C 1.461(6) .
N3C C5C 1.461(6) .
N1B C6B 1.339(5) .
N1B C2B 1.356(5) .
N21A H21C 0.8600 .
N21A H21D 0.8600 .
C6A C5A 1.385(6) .
C6A H6A 0.9300 .
C3A C4A 1.373(5) .
C3A C31A 1.496(5) .
C31B C3B 1.499(5) .
C31A Sr1 3.017(4) 4_566
C4B C3B 1.389(6) .
C4B C5B 1.394(6) .
C4B H4B 0.9300 .
C4A C5A 1.394(5) .
C4A H4A 0.9300 .
C3B C2B 1.423(5) .
C5A H5A 0.9300 .
C5B C6B 1.377(6) .
C5B H5B 0.9300 .
C6B H6B 0.9300 .
C2C Sr1 3.396(4) 4_566
C2C H2C 0.9300 .
C5C H5C1 0.9600 .
C5C H5C2 0.9600 .
C5C H5C3 0.9600 .
C4C H4C1 0.9600 .
C4C H4C2 0.9600 .
C4C H4C3 0.9600 .

loop_
_geom_hbond_atom_site_label_D
_geom_hbond_atom_site_label_H
_geom_hbond_atom_site_label_A
_geom_hbond_distance_DH
_geom_hbond_distance_HA
_geom_hbond_distance_DA
_geom_hbond_angle_DHA
_geom_hbond_site_symmetry_A
N21A H21D O2A 0.86 2.05 2.700(4) 131.8 .
N21A H21C O1A 0.86 2.25 3.059(4) 156.9 2_647
N21B H21A N1B 0.86 2.16 2.997(5) 163.9 3_567
N21B H21B O1B 0.86 2.09 2.713(4) 128.4 .
